data_4032742
loop_
_publ_author_name
'Dengiz, Cagatay'
'Luppino, Sarah P.'
'Gutierrez, Gregory D.'
'Swager, Timothy M.'

_publ_section_title
;
 Naphthazarin-Polycyclic Conjugated Hydrocarbons and Iptycenes.
;
_journal_issue 14
_journal_name_full 'The Journal of organic chemistry'
_journal_page_first 7470
_journal_page_last 7480
_journal_paper_doi 10.1021/acs.joc.7b01170
_journal_volume 82
_journal_year 2017
_chemical_formula_sum 'C36 H22 O5'
_chemical_formula_weight 534.53
_space_group_crystal_system monoclinic
_space_group_IT_number 14
_space_group_name_Hall '-P 2ybc'
_space_group_name_H-M_alt 'P 1 21/c 1'
_symmetry_space_group_name_Hall '-P 2ybc'
_symmetry_space_group_name_H-M 'P 1 21/c 1'
_atom_sites_solution_hydrogens mixed
_atom_sites_solution_primary direct
_atom_sites_solution_secondary difmap
_audit_creation_method SHELXL-2014/7
_cell_angle_alpha 90
_cell_angle_beta 92.8884(11)
_cell_angle_gamma 90
_cell_formula_units_Z 4
_cell_length_a 16.2777(9)
_cell_length_b 8.0337(5)
_cell_length_c 19.5542(11)
_cell_measurement_reflns_used 9940
_cell_measurement_temperature 100(2)
_cell_measurement_theta_max 30.23
_cell_measurement_theta_min 2.38
_cell_volume 2553.9(3)
_computing_cell_refinement 'SAINT 7.46A (Bruker-AXS, 2015)'
_computing_data_collection 'APEX2 v2011.4.0 (Bruker-AXS, 2015)'
_computing_data_reduction 'SAINT 7.46A (Bruker-AXS, 2015)'
_computing_molecular_graphics 'Bruker SHELXTL'
_computing_publication_material 'Bruker SHELXTL'
_computing_structure_refinement 'SHELXL-2014/7 (Sheldrick, 2014)'
_computing_structure_solution 'SHELXT-2015 (Sheldrick, 2015)'
_diffrn_ambient_temperature 100(2)
_diffrn_detector_area_resol_mean 8.3
_diffrn_measured_fraction_theta_full 0.998
_diffrn_measured_fraction_theta_max 0.999
_diffrn_measurement_device_type 'Bruker Smart APEX2 CCD'
_diffrn_measurement_method '\f and \w scans'
_diffrn_radiation_type MoK\a
_diffrn_radiation_wavelength 0.71073
_diffrn_reflns_av_R_equivalents 0.0624
_diffrn_reflns_av_unetI/netI 0.0323
_diffrn_reflns_Laue_measured_fraction_full 0.998
_diffrn_reflns_Laue_measured_fraction_max 0.999
_diffrn_reflns_limit_h_max 22
_diffrn_reflns_limit_h_min -22
_diffrn_reflns_limit_k_max 11
_diffrn_reflns_limit_k_min -11
_diffrn_reflns_limit_l_max 26
_diffrn_reflns_limit_l_min -26
_diffrn_reflns_number 73665
_diffrn_reflns_point_group_measured_fraction_full 0.998
_diffrn_reflns_point_group_measured_fraction_max 0.999
_diffrn_reflns_theta_full 25.242
_diffrn_reflns_theta_max 29.123
_diffrn_reflns_theta_min 2.086
_diffrn_source 'I\mS micro-focus sealed tube, multilayer optics'
_exptl_absorpt_coefficient_mu 0.092
_exptl_absorpt_correction_T_max 0.7462
_exptl_absorpt_correction_T_min 0.6956
_exptl_absorpt_correction_type multi-scan
_exptl_absorpt_process_details 'SADABS (Sheldrick, 2009)'
_exptl_crystal_colour orange
_exptl_crystal_density_diffrn 1.390
_exptl_crystal_density_method 'not measured'
_exptl_crystal_description plate
_exptl_crystal_F_000 1112
_exptl_crystal_size_max 0.188
_exptl_crystal_size_mid 0.148
_exptl_crystal_size_min 0.040
_refine_diff_density_max 0.355
_refine_diff_density_min -0.240
_refine_diff_density_rms 0.052
_refine_ls_extinction_method none
_refine_ls_goodness_of_fit_ref 1.026
_refine_ls_hydrogen_treatment mixed
_refine_ls_matrix_type full
_refine_ls_number_parameters 376
_refine_ls_number_reflns 6855
_refine_ls_number_restraints 2
_refine_ls_restrained_S_all 1.027
_refine_ls_R_factor_all 0.0682
_refine_ls_R_factor_gt 0.0450
_refine_ls_shift/su_max 0.000
_refine_ls_shift/su_mean 0.000
_refine_ls_structure_factor_coef Fsqd
_refine_ls_weighting_details 'w=1/[\s^2^(Fo^2^)+(0.0482P)^2^+1.4040P] where P=(Fo^2^+2Fc^2^)/3'
_refine_ls_weighting_scheme calc
_refine_ls_wR_factor_gt 0.1056
_refine_ls_wR_factor_ref 0.1188
_reflns_Friedel_coverage 0.000
_reflns_number_gt 5067
_reflns_number_total 6855
_reflns_threshold_expression 'I > 2\s(I)'
_cod_data_source_file jo7b01170_si_007.cif
_cod_data_source_block X16230
_cod_database_code 4032742
_shelx_shelxl_version_number 2014/7
_shelx_space_group_comment
; 
The symmetry employed for this shelxl refinement is uniquely defined 
by the following loop, which should always be used as a source of 
symmetry information in preference to the above space-group names. 
They are only intended as comments. 
;
_shelx_estimated_absorpt_t_min 0.983
_shelx_estimated_absorpt_t_max 0.996

loop_
_space_group_symop_operation_xyz
'x, y, z'
'-x, y+1/2, -z+1/2'
'-x, -y, -z'
'x, -y-1/2, z-1/2'

loop_
_atom_site_label
_atom_site_type_symbol
_atom_site_fract_x
_atom_site_fract_y
_atom_site_fract_z
_atom_site_U_iso_or_equiv
_atom_site_adp_type
_atom_site_occupancy
_atom_site_site_symmetry_order
_atom_site_calc_flag
_atom_site_refinement_flags_posn
_atom_site_refinement_flags_adp
O1 O 0.79839(6) 0.75047(12) 0.66381(5) 0.0164(2) Uani 1 1 d . .
O2 O 0.53968(6) 0.84010(14) 0.42252(5) 0.0222(2) Uani 1 1 d . .
O3 O 0.41969(7) 0.72610(14) 0.34649(5) 0.0234(2) Uani 1 1 d D .
H3 H 0.4660(10) 0.775(2) 0.3588(10) 0.035 Uiso 1 1 d D U
O4 O 0.30078(7) 0.42195(14) 0.57242(6) 0.0242(2) Uani 1 1 d D .
H4 H 0.3384(11) 0.435(3) 0.6065(9) 0.036 Uiso 1 1 d D U
O5 O 0.42547(6) 0.53423(13) 0.64394(5) 0.0209(2) Uani 1 1 d . .
C1 C 0.69842(8) 0.90711(17) 0.71700(7) 0.0167(3) Uani 1 1 d . .
H1 H 0.6815 0.9774 0.7561 0.020 Uiso 1 1 calc R U
C2 C 0.77068(8) 0.78399(17) 0.73248(7) 0.0163(3) Uani 1 1 d . .
C3 C 0.84207(8) 0.89066(17) 0.76082(7) 0.0165(3) Uani 1 1 d . .
C4 C 0.87695(9) 0.91243(18) 0.82596(8) 0.0194(3) Uani 1 1 d . .
H4A H 0.8564 0.8560 0.8642 0.023 Uiso 1 1 calc R U
C5 C 0.94400(9) 1.02127(19) 0.83334(8) 0.0224(3) Uani 1 1 d . .
H5 H 0.9702 1.0374 0.8774 0.027 Uiso 1 1 calc R U
C6 C 0.97305(9) 1.10621(19) 0.77760(8) 0.0218(3) Uani 1 1 d . .
H6 H 1.0189 1.1786 0.7840 0.026 Uiso 1 1 calc R U
C7 C 0.93564(9) 1.08653(18) 0.71199(8) 0.0198(3) Uani 1 1 d . .
H7 H 0.9544 1.1465 0.6739 0.024 Uiso 1 1 calc R U
C8 C 0.87042(8) 0.97658(18) 0.70476(7) 0.0168(3) Uani 1 1 d . .
C9 C 0.81510(8) 0.92119(17) 0.64379(7) 0.0169(3) Uani 1 1 d . .
C10 C 0.73020(8) 1.00304(18) 0.65282(7) 0.0169(3) Uani 1 1 d . .
H10 H 0.7294 1.1274 0.6553 0.020 Uiso 1 1 calc R U
C11 C 0.65870(8) 0.92153(17) 0.61208(7) 0.0168(3) Uani 1 1 d . .
C12 C 0.62270(8) 0.90226(17) 0.54709(7) 0.0171(3) Uani 1 1 d . .
H12 H 0.6439 0.9547 0.5082 0.021 Uiso 1 1 calc R U
C13 C 0.55240(8) 0.79972(17) 0.54223(7) 0.0165(3) Uani 1 1 d . .
C14 C 0.51074(8) 0.77593(17) 0.47390(7) 0.0173(3) Uani 1 1 d . .
C15 C 0.43528(8) 0.67771(17) 0.46824(7) 0.0170(3) Uani 1 1 d . .
C16 C 0.39347(9) 0.65909(18) 0.40428(8) 0.0193(3) Uani 1 1 d . .
C17 C 0.32050(9) 0.56393(19) 0.39904(8) 0.0219(3) Uani 1 1 d . .
H17 H 0.2918 0.5520 0.3558 0.026 Uiso 1 1 calc R U
C18 C 0.29067(9) 0.48903(19) 0.45514(8) 0.0221(3) Uani 1 1 d . .
H18 H 0.2412 0.4263 0.4506 0.026 Uiso 1 1 calc R U
C19 C 0.33246(9) 0.50367(18) 0.51997(8) 0.0196(3) Uani 1 1 d . .
C20 C 0.40457(8) 0.59874(17) 0.52674(8) 0.0177(3) Uani 1 1 d . .
C21 C 0.44867(8) 0.61205(17) 0.59330(7) 0.0177(3) Uani 1 1 d . .
C22 C 0.52220(8) 0.72090(17) 0.60027(7) 0.0168(3) Uani 1 1 d . .
C23 C 0.56127(8) 0.73965(18) 0.66564(7) 0.0173(3) Uani 1 1 d . .
H23 H 0.5418 0.6858 0.7049 0.021 Uiso 1 1 calc R U
C24 C 0.62963(8) 0.84116(18) 0.66908(7) 0.0166(3) Uani 1 1 d . .
C31 C 0.75251(9) 0.62448(17) 0.76828(7) 0.0166(3) Uani 1 1 d . .
C32 C 0.80533(9) 0.48878(18) 0.76223(7) 0.0190(3) Uani 1 1 d . .
H32 H 0.8530 0.4992 0.7365 0.023 Uiso 1 1 calc R U
C33 C 0.78831(9) 0.33900(19) 0.79367(8) 0.0210(3) Uani 1 1 d . .
H33 H 0.8241 0.2468 0.7890 0.025 Uiso 1 1 calc R U
C34 C 0.71948(10) 0.32323(19) 0.83172(8) 0.0233(3) Uani 1 1 d . .
H34 H 0.7079 0.2201 0.8530 0.028 Uiso 1 1 calc R U
C35 C 0.66752(10) 0.4572(2) 0.83887(8) 0.0245(3) Uani 1 1 d . .
H35 H 0.6207 0.4467 0.8656 0.029 Uiso 1 1 calc R U
C36 C 0.68363(9) 0.60771(19) 0.80698(8) 0.0208(3) Uani 1 1 d . .
H36 H 0.6474 0.6993 0.8117 0.025 Uiso 1 1 calc R U
C41 C 0.84836(8) 0.93070(19) 0.57383(7) 0.0182(3) Uani 1 1 d . .
C42 C 0.89623(9) 0.8032(2) 0.54939(8) 0.0235(3) Uani 1 1 d . .
H42 H 0.9082 0.7083 0.5771 0.028 Uiso 1 1 calc R U
C43 C 0.92682(10) 0.8139(2) 0.48429(8) 0.0292(4) Uani 1 1 d . .
H43 H 0.9591 0.7257 0.4676 0.035 Uiso 1 1 calc R U
C44 C 0.91040(10) 0.9524(2) 0.44383(8) 0.0318(4) Uani 1 1 d . .
H44 H 0.9310 0.9588 0.3993 0.038 Uiso 1 1 calc R U
C45 C 0.86389(10) 1.0813(2) 0.46826(9) 0.0308(4) Uani 1 1 d . .
H45 H 0.8531 1.1771 0.4408 0.037 Uiso 1 1 calc R U
C46 C 0.83289(10) 1.0707(2) 0.53304(8) 0.0254(3) Uani 1 1 d . .
H46 H 0.8009 1.1595 0.5497 0.030 Uiso 1 1 calc R U

loop_
_atom_site_aniso_label
_atom_site_aniso_U_11
_atom_site_aniso_U_22
_atom_site_aniso_U_33
_atom_site_aniso_U_23
_atom_site_aniso_U_13
_atom_site_aniso_U_12
O1 0.0190(5) 0.0134(5) 0.0171(5) -0.0006(4) 0.0036(4) -0.0003(4)
O2 0.0211(5) 0.0243(6) 0.0212(5) 0.0026(4) 0.0002(4) -0.0018(4)
O3 0.0224(5) 0.0260(6) 0.0215(5) 0.0004(4) -0.0025(4) -0.0005(5)
O4 0.0189(5) 0.0244(6) 0.0294(6) -0.0004(5) 0.0014(4) -0.0052(4)
O5 0.0190(5) 0.0203(5) 0.0236(5) 0.0010(4) 0.0030(4) -0.0023(4)
C1 0.0159(6) 0.0147(6) 0.0195(7) -0.0008(5) 0.0017(5) 0.0003(5)
C2 0.0160(6) 0.0153(7) 0.0177(6) -0.0019(5) 0.0024(5) 0.0004(5)
C3 0.0142(6) 0.0130(6) 0.0224(7) -0.0016(5) 0.0012(5) 0.0023(5)
C4 0.0195(7) 0.0175(7) 0.0211(7) 0.0007(6) -0.0003(5) 0.0016(5)
C5 0.0195(7) 0.0224(7) 0.0248(7) -0.0025(6) -0.0041(6) -0.0002(6)
C6 0.0158(7) 0.0202(7) 0.0294(8) -0.0034(6) -0.0003(6) -0.0019(6)
C7 0.0171(7) 0.0186(7) 0.0241(7) -0.0016(6) 0.0038(5) -0.0011(5)
C8 0.0144(6) 0.0155(7) 0.0206(7) -0.0015(5) 0.0012(5) 0.0025(5)
C9 0.0169(6) 0.0140(6) 0.0197(7) 0.0005(5) 0.0010(5) -0.0011(5)
C10 0.0160(6) 0.0144(6) 0.0204(7) -0.0003(5) 0.0015(5) 0.0007(5)
C11 0.0145(6) 0.0136(6) 0.0222(7) -0.0017(5) 0.0014(5) 0.0012(5)
C12 0.0155(6) 0.0158(7) 0.0202(7) 0.0008(5) 0.0022(5) 0.0008(5)
C13 0.0160(6) 0.0138(6) 0.0195(7) -0.0010(5) 0.0002(5) 0.0020(5)
C14 0.0163(6) 0.0142(6) 0.0214(7) -0.0002(5) 0.0004(5) 0.0031(5)
C15 0.0152(6) 0.0141(6) 0.0216(7) -0.0020(5) 0.0005(5) 0.0026(5)
C16 0.0192(7) 0.0157(7) 0.0227(7) -0.0022(6) -0.0002(5) 0.0052(5)
C17 0.0193(7) 0.0181(7) 0.0276(8) -0.0037(6) -0.0047(6) 0.0027(6)
C18 0.0165(7) 0.0177(7) 0.0317(8) -0.0049(6) -0.0021(6) 0.0008(5)
C19 0.0168(7) 0.0146(7) 0.0274(8) -0.0021(6) 0.0016(6) 0.0011(5)
C20 0.0159(6) 0.0142(7) 0.0231(7) -0.0029(5) 0.0009(5) 0.0014(5)
C21 0.0151(6) 0.0138(6) 0.0242(7) -0.0021(5) 0.0019(5) 0.0013(5)
C22 0.0147(6) 0.0141(6) 0.0216(7) -0.0015(5) 0.0013(5) 0.0007(5)
C23 0.0159(6) 0.0164(7) 0.0196(7) -0.0001(5) 0.0019(5) 0.0018(5)
C24 0.0146(6) 0.0149(7) 0.0202(7) -0.0023(5) 0.0015(5) 0.0027(5)
C31 0.0181(7) 0.0145(6) 0.0171(6) -0.0017(5) -0.0005(5) -0.0012(5)
C32 0.0173(7) 0.0190(7) 0.0207(7) 0.0003(6) 0.0015(5) 0.0005(5)
C33 0.0231(7) 0.0156(7) 0.0243(7) 0.0000(6) 0.0013(6) 0.0023(6)
C34 0.0274(8) 0.0156(7) 0.0273(8) 0.0024(6) 0.0044(6) -0.0029(6)
C35 0.0239(8) 0.0209(8) 0.0295(8) 0.0007(6) 0.0100(6) -0.0013(6)
C36 0.0212(7) 0.0175(7) 0.0241(7) -0.0016(6) 0.0049(6) 0.0017(6)
C41 0.0146(6) 0.0209(7) 0.0191(7) -0.0006(6) 0.0011(5) -0.0031(5)
C42 0.0199(7) 0.0253(8) 0.0253(8) -0.0052(6) 0.0020(6) -0.0014(6)
C43 0.0248(8) 0.0374(10) 0.0257(8) -0.0116(7) 0.0054(6) -0.0033(7)
C44 0.0284(8) 0.0474(11) 0.0199(8) -0.0049(7) 0.0042(6) -0.0111(8)
C45 0.0306(9) 0.0382(10) 0.0237(8) 0.0065(7) 0.0019(6) -0.0050(7)
C46 0.0258(8) 0.0262(8) 0.0242(8) 0.0034(6) 0.0028(6) 0.0011(6)

loop_
_atom_type_symbol
_atom_type_description
_atom_type_scat_dispersion_real
_atom_type_scat_dispersion_imag
_atom_type_scat_source
C C 0.0033 0.0016 'International Tables Vol C Tables 4.2.6.8 and 6.1.1.4'
H H 0.0000 0.0000 'International Tables Vol C Tables 4.2.6.8 and 6.1.1.4'
O O 0.0106 0.0060 'International Tables Vol C Tables 4.2.6.8 and 6.1.1.4'

loop_
_geom_angle_atom_site_label_1
_geom_angle_atom_site_label_2
_geom_angle_atom_site_label_3
_geom_angle
C9 O1 C2 98.27(10)
C16 O3 H3 104.7(13)
C19 O4 H4 103.7(13)
C24 C1 C2 115.17(12)
C24 C1 C10 86.62(10)
C2 C1 C10 100.95(10)
C24 C1 H1 116.4
C2 C1 H1 116.4
C10 C1 H1 116.4
O1 C2 C31 110.43(11)
O1 C2 C3 99.93(10)
C31 C2 C3 118.42(12)
O1 C2 C1 101.75(11)
C31 C2 C1 118.05(11)
C3 C2 C1 105.56(11)
C4 C3 C8 121.76(13)
C4 C3 C2 132.64(13)
C8 C3 C2 105.60(12)
C3 C4 C5 117.18(14)
C3 C4 H4A 121.4
C5 C4 H4A 121.4
C6 C5 C4 121.36(14)
C6 C5 H5 119.3
C4 C5 H5 119.3
C5 C6 C7 120.91(14)
C5 C6 H6 119.5
C7 C6 H6 119.5
C8 C7 C6 117.50(14)
C8 C7 H7 121.3
C6 C7 H7 121.3
C7 C8 C3 121.27(13)
C7 C8 C9 133.38(13)
C3 C8 C9 105.35(12)
O1 C9 C41 112.00(11)
O1 C9 C8 100.12(11)
C41 C9 C8 118.24(12)
O1 C9 C10 100.92(10)
C41 C9 C10 116.61(12)
C8 C9 C10 106.40(11)
C11 C10 C9 114.85(12)
C11 C10 C1 86.20(10)
C9 C10 C1 102.29(11)
C11 C10 H10 116.3
C9 C10 H10 116.3
C1 C10 H10 116.3
C12 C11 C24 122.65(13)
C12 C11 C10 143.73(13)
C24 C11 C10 93.57(11)
C11 C12 C13 115.65(13)
C11 C12 H12 122.2
C13 C12 H12 122.2
C12 C13 C22 121.56(13)
C12 C13 C14 118.02(13)
C22 C13 C14 120.42(12)
O2 C14 C15 120.98(13)
O2 C14 C13 120.08(13)
C15 C14 C13 118.94(12)
C16 C15 C20 119.74(13)
C16 C15 C14 119.63(13)
C20 C15 C14 120.62(13)
O3 C16 C15 123.26(13)
O3 C16 C17 117.30(13)
C15 C16 C17 119.43(14)
C18 C17 C16 120.91(14)
C18 C17 H17 119.5
C16 C17 H17 119.5
C17 C18 C19 120.71(14)
C17 C18 H18 119.6
C19 C18 H18 119.6
O4 C19 C20 123.14(14)
O4 C19 C18 117.30(13)
C20 C19 C18 119.56(14)
C19 C20 C15 119.63(13)
C19 C20 C21 119.78(13)
C15 C20 C21 120.56(13)
O5 C21 C20 121.15(13)
O5 C21 C22 119.91(13)
C20 C21 C22 118.94(13)
C23 C22 C13 121.56(13)
C23 C22 C21 118.19(13)
C13 C22 C21 120.24(13)
C24 C23 C22 115.76(13)
C24 C23 H23 122.1
C22 C23 H23 122.1
C23 C24 C11 122.79(13)
C23 C24 C1 143.59(13)
C11 C24 C1 93.57(11)
C36 C31 C32 119.14(13)
C36 C31 C2 121.42(13)
C32 C31 C2 119.43(12)
C33 C32 C31 120.16(13)
C33 C32 H32 119.9
C31 C32 H32 119.9
C34 C33 C32 120.28(14)
C34 C33 H33 119.9
C32 C33 H33 119.9
C35 C34 C33 120.05(14)
C35 C34 H34 120.0
C33 C34 H34 120.0
C34 C35 C36 120.12(14)
C34 C35 H35 119.9
C36 C35 H35 119.9
C31 C36 C35 120.23(14)
C31 C36 H36 119.9
C35 C36 H36 119.9
C42 C41 C46 119.16(14)
C42 C41 C9 120.81(14)
C46 C41 C9 120.01(13)
C41 C42 C43 120.15(16)
C41 C42 H42 119.9
C43 C42 H42 119.9
C44 C43 C42 120.32(16)
C44 C43 H43 119.8
C42 C43 H43 119.8
C45 C44 C43 119.89(15)
C45 C44 H44 120.1
C43 C44 H44 120.1
C44 C45 C46 119.96(16)
C44 C45 H45 120.0
C46 C45 H45 120.0
C45 C46 C41 120.50(16)
C45 C46 H46 119.8
C41 C46 H46 119.8

loop_
_geom_bond_atom_site_label_1
_geom_bond_atom_site_label_2
_geom_bond_distance
O1 C9 1.4557(17)
O1 C2 1.4628(16)
O2 C14 1.2429(17)
O3 C16 1.3406(18)
O3 H3 0.872(15)
O4 C19 1.3425(18)
O4 H4 0.889(15)
O5 C21 1.2456(17)
C1 C24 1.5188(19)
C1 C2 1.5549(19)
C1 C10 1.5818(19)
C1 H1 1.0000
C2 C31 1.497(2)
C2 C3 1.5253(19)
C3 C4 1.379(2)
C3 C8 1.394(2)
C4 C5 1.400(2)
C4 H4A 0.9500
C5 C6 1.389(2)
C5 H5 0.9500
C6 C7 1.401(2)
C6 H6 0.9500
C7 C8 1.383(2)
C7 H7 0.9500
C8 C9 1.524(2)
C9 C41 1.4985(19)
C9 C10 1.5486(19)
C10 C11 1.5246(19)
C10 H10 1.0000
C11 C12 1.381(2)
C11 C24 1.392(2)
C12 C13 1.4093(19)
C12 H12 0.9500
C13 C22 1.4095(19)
C13 C14 1.480(2)
C14 C15 1.459(2)
C15 C16 1.402(2)
C15 C20 1.421(2)
C16 C17 1.412(2)
C17 C18 1.362(2)
C17 H17 0.9500
C18 C19 1.413(2)
C18 H18 0.9500
C19 C20 1.401(2)
C20 C21 1.458(2)
C21 C22 1.4830(19)
C22 C23 1.407(2)
C23 C24 1.378(2)
C23 H23 0.9500
C31 C36 1.390(2)
C31 C32 1.397(2)
C32 C33 1.386(2)
C32 H32 0.9500
C33 C34 1.382(2)
C33 H33 0.9500
C34 C35 1.380(2)
C34 H34 0.9500
C35 C36 1.391(2)
C35 H35 0.9500
C36 H36 0.9500
C41 C42 1.387(2)
C41 C46 1.394(2)
C42 C43 1.393(2)
C42 H42 0.9500
C43 C44 1.383(3)
C43 H43 0.9500
C44 C45 1.382(3)
C44 H44 0.9500
C45 C46 1.390(2)
C45 H45 0.9500
C46 H46 0.9500

loop_
_geom_hbond_atom_site_label_D
_geom_hbond_atom_site_label_H
_geom_hbond_atom_site_label_A
_geom_hbond_distance_DH
_geom_hbond_distance_HA
_geom_hbond_distance_DA
_geom_hbond_angle_DHA
O3 H3 O2 0.872(15) 1.765(16) 2.5635(15) 151.1(19)
O4 H4 O5 0.889(15) 1.751(17) 2.5696(15) 151.8(19)
